data_7129293
loop_
_publ_author_name
'Ohtsu, Hideki'
'Takaoka, Mikio'
'Tezuka, Yosuke'
'Tsuge, Kiyoshi'
'Tanaka, Koji'

_publ_section_title
;
 An NAD+-type earth-abundant metal complex enabling photo-driven alcohol
 oxidation
;
_journal_name_full 'Chemical Communications'
_journal_paper_doi 10.1039/D1CC04665A
_journal_year 2021
_chemical_formula_moiety 'C34 H24 Cl2 N6 O9 Zn'
_chemical_formula_sum 'C34 H24 Cl2 N6 O9 Zn'
_chemical_formula_weight 796.88
_space_group_crystal_system triclinic
_space_group_IT_number 2
_space_group_name_Hall '-P 1'
_space_group_name_H-M_alt 'P -1'
_atom_sites_solution_hydrogens geom
_atom_sites_solution_primary direct
_atom_sites_solution_secondary difmap
_audit_update_record
;
2021-04-01 deposited with the CCDC.	2021-11-19 downloaded from the CCDC.
;
_cell_angle_alpha 102.9878(15)
_cell_angle_beta 96.6921(17)
_cell_angle_gamma 91.0663(18)
_cell_formula_units_Z 2
_cell_length_a 8.5341(6)
_cell_length_b 12.5136(8)
_cell_length_c 15.6372(9)
_cell_measurement_reflns_used 9692
_cell_measurement_temperature 173
_cell_measurement_theta_max 27.51
_cell_measurement_theta_min 3.00
_cell_volume 1614.39(18)
_computing_cell_refinement 'RAPID AUTO'
_computing_data_collection 'RAPID AUTO (Rigaku, ????)'
_computing_data_reduction 'RAPID AUTO'
_computing_molecular_graphics 'CrystalStructure 4.3'
_computing_publication_material 'CrystalStructure 4.3 (Rigaku, 2019)'
_computing_structure_refinement 'SHELXL Version 2018/3 (Sheldrick, 2008)'
_computing_structure_solution 'SHELXT Version 2018/2 (Sheldrick, 2014)'
_diffrn_ambient_temperature 173
_diffrn_detector_area_resol_mean 10.000
_diffrn_measured_fraction_theta_full 0.997
_diffrn_measured_fraction_theta_max 0.993
_diffrn_measurement_device_type 'Rigaku R-AXIS RAPID'
_diffrn_measurement_method \w
_diffrn_radiation_type 'Mo K\a'
_diffrn_radiation_wavelength 0.71075
_diffrn_reflns_av_R_equivalents 0.0966
_diffrn_reflns_av_unetI/netI 0.1325
_diffrn_reflns_Laue_measured_fraction_full 0.997
_diffrn_reflns_Laue_measured_fraction_max 0.993
_diffrn_reflns_limit_h_max 11
_diffrn_reflns_limit_h_min -11
_diffrn_reflns_limit_k_max 15
_diffrn_reflns_limit_k_min -16
_diffrn_reflns_limit_l_max 17
_diffrn_reflns_limit_l_min -20
_diffrn_reflns_number 15952
_diffrn_reflns_point_group_measured_fraction_full 0.997
_diffrn_reflns_point_group_measured_fraction_max 0.993
_diffrn_reflns_theta_full 25.242
_diffrn_reflns_theta_max 27.485
_diffrn_reflns_theta_min 2.993
_diffrn_standards_number 0
_exptl_absorpt_coefficient_mu 0.995
_exptl_absorpt_correction_T_max 0.980
_exptl_absorpt_correction_T_min 0.031
_exptl_absorpt_correction_type multi-scan
_exptl_absorpt_process_details 'ABSCOR (Rigaku, 1995)'
_exptl_crystal_colour colorless
_exptl_crystal_density_diffrn 1.639
_exptl_crystal_density_method 'not measured'
_exptl_crystal_description block
_exptl_crystal_F_000 812.00
_exptl_crystal_size_max 0.180
_exptl_crystal_size_mid 0.030
_exptl_crystal_size_min 0.020
_refine_diff_density_max 0.75
_refine_diff_density_min -1.34
_refine_ls_extinction_method none
_refine_ls_goodness_of_fit_ref 1.003
_refine_ls_hydrogen_treatment mixed
_refine_ls_number_parameters 477
_refine_ls_number_reflns 7345
_refine_ls_number_restraints 2
_refine_ls_R_factor_all 0.1350
_refine_ls_R_factor_gt 0.0843
_refine_ls_shift/su_max 0.000
_refine_ls_structure_factor_coef Fsqd
_refine_ls_weighting_details 'w = 1/[\s^2^(Fo^2^)+(0.1158P)^2^] where P=(Fo^2^+2Fc^2^)/3'
_refine_ls_weighting_scheme calc
_refine_ls_wR_factor_gt 0.2032
_refine_ls_wR_factor_ref 0.2363
_reflns_Friedel_coverage 0.000
_reflns_number_gt 4143
_reflns_number_total 7345
_reflns_threshold_expression F^2^>2.0\s(F^2^)
_cod_data_source_file d1cc04665a2.cif
_cod_data_source_block Zn_pbn2_ClO4_AN_Mo_1
_cod_database_code 7129293

loop_
_space_group_symop_id
_space_group_symop_operation_xyz
1 +X,+Y,+Z
2 -X,-Y,-Z

loop_
_atom_site_label
_atom_site_type_symbol
_atom_site_fract_x
_atom_site_fract_y
_atom_site_fract_z
_atom_site_U_iso_or_equiv
_atom_site_adp_type
_atom_site_occupancy
_atom_site_site_symmetry_order
_atom_site_calc_flag
_atom_site_refinement_flags_posn
_atom_site_refinement_flags_adp
_atom_site_refinement_flags_occupancy
_atom_site_disorder_assembly
_atom_site_disorder_group
Zn1 Zn 0.38424(8) 0.68442(5) 0.25884(4) 0.0439(2) Uani 1 1 d . . . . .
Cl1 Cl 0.8629(2) 0.60365(15) 0.32994(10) 0.0675(5) Uani 1 1 d . . . . .
Cl2 Cl 1.1881(2) 1.18111(14) 0.15173(12) 0.0702(5) Uani 1 1 d . . . . .
O1 O 0.5861(5) 0.7218(3) 0.2136(2) 0.0479(9) Uani 1 1 d D . . . .
O2 O 0.8505(7) 0.7173(5) 0.3203(5) 0.119(2) Uani 1 1 d . . . . .
O3 O 0.9716(5) 0.6048(4) 0.4056(3) 0.0717(13) Uani 1 1 d . . . . .
O4 O 0.7072(6) 0.5673(4) 0.3390(3) 0.0806(14) Uani 1 1 d . . . . .
O5 O 0.9125(8) 0.5411(7) 0.2542(3) 0.151(4) Uani 1 1 d . . . . .
O6 O 1.0855(7) 1.1700(4) 0.2166(3) 0.0842(15) Uani 1 1 d . . . . .
O7 O 1.3394(9) 1.1857(9) 0.1956(6) 0.172(4) Uani 1 1 d . . . . .
O8 O 1.1601(6) 1.2820(3) 0.1238(3) 0.0726(13) Uani 1 1 d . . . . .
O9 O 1.1541(12) 1.0948(5) 0.0767(4) 0.143(3) Uani 1 1 d . . . . .
N1 N 0.3047(5) 0.5839(3) 0.1306(3) 0.0411(10) Uani 1 1 d . . . . .
N2 N 0.3714(6) 0.3373(3) -0.0396(3) 0.0479(11) Uani 1 1 d . . . . .
N3 N 0.2053(5) 0.7732(3) 0.2160(3) 0.0429(10) Uani 1 1 d . . . . .
N4 N 0.4745(5) 0.7766(3) 0.3903(3) 0.0430(10) Uani 1 1 d . . . . .
N5 N 0.7590(6) 0.9958(3) 0.5201(3) 0.0467(11) Uani 1 1 d . . . . .
N6 N 0.3291(5) 0.5783(3) 0.3335(3) 0.0447(10) Uani 1 1 d . . . . .
C1 C 0.1990(6) 0.6305(4) 0.0832(3) 0.0410(11) Uani 1 1 d . . . . .
C2 C 0.1450(7) 0.5836(5) -0.0076(3) 0.0490(13) Uani 1 1 d . . . . .
H2 H 0.069336 0.618889 -0.039910 0.059 Uiso 1 1 calc R U . . .
C3 C 0.2041(7) 0.4875(4) -0.0469(3) 0.0459(13) Uani 1 1 d . . . . .
H3 H 0.170221 0.455886 -0.107575 0.055 Uiso 1 1 calc R U . . .
C4 C 0.5370(8) 0.1859(5) -0.0333(4) 0.0579(15) Uani 1 1 d . . . . .
H4 H 0.494872 0.150647 -0.092039 0.070 Uiso 1 1 calc R U . . .
C5 C 0.6520(9) 0.1385(5) 0.0108(4) 0.0654(18) Uani 1 1 d . . . . .
H5 H 0.687920 0.069336 -0.016771 0.078 Uiso 1 1 calc R U . . .
C6 C 0.7190(8) 0.1909(5) 0.0975(4) 0.0624(16) Uani 1 1 d . . . . .
H6 H 0.802492 0.157908 0.126406 0.075 Uiso 1 1 calc R U . . .
C7 C 0.6651(7) 0.2888(5) 0.1404(4) 0.0566(15) Uani 1 1 d . . . . .
H7 H 0.710035 0.322217 0.199041 0.068 Uiso 1 1 calc R U . . .
C8 C 0.4826(7) 0.4394(4) 0.1374(3) 0.0434(12) Uani 1 1 d . . . . .
H8 H 0.521112 0.474665 0.196754 0.052 Uiso 1 1 calc R U . . .
C9 C 0.3152(7) 0.4336(4) 0.0008(3) 0.0421(12) Uani 1 1 d . . . . .
C10 C 0.3666(6) 0.4864(4) 0.0904(3) 0.0426(12) Uani 1 1 d . . . . .
C11 C 0.4787(7) 0.2888(4) 0.0081(4) 0.0498(13) Uani 1 1 d . . . . .
C12 C 0.5428(7) 0.3402(4) 0.0976(3) 0.0480(13) Uani 1 1 d . . . . .
C13 C 0.1363(7) 0.7350(4) 0.1323(3) 0.0461(12) Uani 1 1 d . . . . .
C14 C 0.0154(7) 0.7888(4) 0.0952(4) 0.0501(14) Uani 1 1 d . . . . .
H14 H -0.032436 0.760152 0.036279 0.060 Uiso 1 1 calc R U . . .
C15 C -0.0345(8) 0.8849(5) 0.1452(4) 0.0620(16) Uani 1 1 d . . . . .
H15 H -0.114358 0.924558 0.120128 0.074 Uiso 1 1 calc R U . . .
C16 C 0.0317(8) 0.9225(5) 0.2311(4) 0.0591(16) Uani 1 1 d . . . . .
H16 H -0.004125 0.986722 0.267098 0.071 Uiso 1 1 calc R U . . .
C17 C 0.1521(7) 0.8648(4) 0.2646(4) 0.0508(14) Uani 1 1 d . . . . .
H17 H 0.198843 0.891093 0.324010 0.061 Uiso 1 1 calc R U . . .
C18 C 0.4604(6) 0.7185(4) 0.4511(3) 0.0413(12) Uani 1 1 d . . . . .
C19 C 0.5402(7) 0.7535(4) 0.5387(3) 0.0463(13) Uani 1 1 d . . . . .
H19 H 0.523355 0.713075 0.581698 0.056 Uiso 1 1 calc R U . . .
C20 C 0.6396(7) 0.8437(4) 0.5612(3) 0.0478(13) Uani 1 1 d . . . . .
H20 H 0.695516 0.864742 0.619053 0.057 Uiso 1 1 calc R U . . .
C21 C 0.8801(7) 1.1475(5) 0.4820(4) 0.0538(14) Uani 1 1 d . . . . .
H21 H 0.940216 1.165654 0.538843 0.065 Uiso 1 1 calc R U . . .
C22 C 0.8973(8) 1.2112(5) 0.4234(4) 0.0585(15) Uani 1 1 d . . . . .
H22 H 0.970956 1.272337 0.439124 0.070 Uiso 1 1 calc R U . . .
C23 C 0.8049(8) 1.1868(5) 0.3380(4) 0.0566(15) Uani 1 1 d . . . . .
H23 H 0.816033 1.232926 0.298235 0.068 Uiso 1 1 calc R U . . .
C24 C 0.7020(8) 1.0986(5) 0.3136(4) 0.0539(14) Uani 1 1 d . . . . .
H24 H 0.641996 1.083151 0.256806 0.065 Uiso 1 1 calc R U . . .
C25 C 0.5805(7) 0.9360(4) 0.3514(3) 0.0431(12) Uani 1 1 d . . . . .
H25 H 0.518818 0.917281 0.295106 0.052 Uiso 1 1 calc R U . . .
C26 C 0.6597(7) 0.9070(4) 0.4972(3) 0.0431(12) Uani 1 1 d . . . . .
C27 C 0.5689(7) 0.8726(4) 0.4112(3) 0.0414(12) Uani 1 1 d . . . . .
C28 C 0.7733(7) 1.0541(4) 0.4592(3) 0.0450(13) Uani 1 1 d . . . . .
C29 C 0.6827(7) 1.0276(4) 0.3736(3) 0.0442(12) Uani 1 1 d . . . . .
C30 C 0.3678(7) 0.6140(4) 0.4219(3) 0.0433(12) Uani 1 1 d . . . . .
C31 C 0.3216(7) 0.5535(5) 0.4802(4) 0.0494(13) Uani 1 1 d . . . . .
H31 H 0.346660 0.580713 0.542232 0.059 Uiso 1 1 calc R U . . .
C32 C 0.2390(7) 0.4534(5) 0.4473(4) 0.0537(14) Uani 1 1 d . . . . .
H32 H 0.206116 0.411507 0.486258 0.064 Uiso 1 1 calc R U . . .
C33 C 0.2055(7) 0.4159(5) 0.3567(4) 0.0522(14) Uani 1 1 d . . . . .
H33 H 0.153368 0.346108 0.332231 0.063 Uiso 1 1 calc R U . . .
C34 C 0.2488(7) 0.4810(4) 0.3022(4) 0.0473(13) Uani 1 1 d . . . . .
H34 H 0.220916 0.456364 0.240112 0.057 Uiso 1 1 calc R U . . .
H1A H 0.687(4) 0.729(6) 0.244(4) 0.08(2) Uiso 1 1 d D . . . .
H1B H 0.588(7) 0.691(5) 0.1539(16) 0.064(18) Uiso 1 1 d D . . . .

loop_
_atom_site_aniso_label
_atom_site_aniso_U_11
_atom_site_aniso_U_22
_atom_site_aniso_U_33
_atom_site_aniso_U_23
_atom_site_aniso_U_13
_atom_site_aniso_U_12
Zn1 0.0521(4) 0.0347(4) 0.0416(4) 0.0032(2) 0.0024(3) 0.0046(3)
Cl1 0.0545(10) 0.0892(12) 0.0540(9) 0.0090(7) -0.0014(7) 0.0177(9)
Cl2 0.0700(12) 0.0573(10) 0.0854(11) 0.0159(8) 0.0187(9) 0.0047(8)
O1 0.043(2) 0.048(2) 0.048(2) 0.0005(16) 0.0068(18) -0.0010(17)
O2 0.087(4) 0.100(4) 0.175(6) 0.072(4) -0.045(4) -0.016(3)
O3 0.066(3) 0.094(3) 0.047(2) 0.005(2) -0.006(2) 0.023(3)
O4 0.075(4) 0.087(4) 0.076(3) 0.021(2) -0.007(3) -0.008(3)
O5 0.107(5) 0.275(9) 0.044(3) -0.018(4) -0.005(3) 0.086(6)
O6 0.100(4) 0.071(3) 0.088(3) 0.017(2) 0.044(3) -0.003(3)
O7 0.082(5) 0.259(10) 0.238(10) 0.182(9) 0.020(5) 0.043(6)
O8 0.097(4) 0.051(3) 0.067(3) 0.013(2) 0.000(2) -0.008(2)
O9 0.268(10) 0.060(4) 0.102(4) 0.003(3) 0.058(5) 0.045(5)
N1 0.047(3) 0.030(2) 0.045(2) 0.0049(16) 0.0054(19) 0.0038(18)
N2 0.056(3) 0.038(3) 0.048(3) 0.0036(18) 0.015(2) 0.004(2)
N3 0.050(3) 0.034(2) 0.042(2) 0.0029(17) 0.0058(19) -0.0005(19)
N4 0.048(3) 0.032(2) 0.047(2) 0.0031(17) 0.0034(19) 0.0100(19)
N5 0.055(3) 0.036(2) 0.045(2) 0.0029(18) 0.001(2) 0.003(2)
N6 0.044(3) 0.038(2) 0.049(2) 0.0042(18) 0.0023(19) 0.0041(19)
C1 0.043(3) 0.039(3) 0.040(3) 0.006(2) 0.006(2) 0.001(2)
C2 0.047(3) 0.047(3) 0.050(3) 0.007(2) 0.002(2) 0.005(3)
C3 0.047(3) 0.053(3) 0.036(3) 0.006(2) 0.003(2) -0.004(3)
C4 0.074(5) 0.046(3) 0.057(3) 0.010(2) 0.020(3) 0.006(3)
C5 0.085(5) 0.042(3) 0.074(4) 0.011(3) 0.030(4) 0.020(3)
C6 0.058(4) 0.059(4) 0.076(4) 0.020(3) 0.017(3) 0.015(3)
C7 0.058(4) 0.052(4) 0.061(3) 0.017(3) 0.004(3) 0.013(3)
C8 0.054(3) 0.037(3) 0.039(3) 0.0048(19) 0.008(2) 0.005(2)
C9 0.050(3) 0.039(3) 0.038(3) 0.009(2) 0.006(2) -0.001(2)
C10 0.045(3) 0.033(3) 0.048(3) 0.005(2) 0.006(2) 0.003(2)
C11 0.058(4) 0.039(3) 0.052(3) 0.005(2) 0.018(3) 0.000(3)
C12 0.052(4) 0.043(3) 0.051(3) 0.011(2) 0.013(3) 0.004(3)
C13 0.046(3) 0.039(3) 0.053(3) 0.008(2) 0.010(2) 0.002(2)
C14 0.056(4) 0.046(3) 0.049(3) 0.011(2) 0.003(3) 0.008(3)
C15 0.057(4) 0.055(4) 0.072(4) 0.014(3) 0.002(3) 0.016(3)
C16 0.068(4) 0.031(3) 0.073(4) 0.000(2) 0.012(3) 0.014(3)
C17 0.061(4) 0.037(3) 0.052(3) 0.004(2) 0.008(3) 0.005(3)
C18 0.050(3) 0.034(3) 0.041(3) 0.0071(19) 0.010(2) 0.013(2)
C19 0.055(4) 0.040(3) 0.043(3) 0.008(2) 0.005(2) 0.012(3)
C20 0.059(4) 0.038(3) 0.041(3) 0.002(2) -0.001(2) 0.011(3)
C21 0.057(4) 0.050(3) 0.051(3) 0.007(2) 0.000(3) -0.002(3)
C22 0.059(4) 0.037(3) 0.075(4) 0.003(3) 0.011(3) -0.004(3)
C23 0.059(4) 0.046(3) 0.066(4) 0.014(3) 0.012(3) 0.001(3)
C24 0.064(4) 0.040(3) 0.057(3) 0.009(2) 0.008(3) 0.004(3)
C25 0.054(3) 0.038(3) 0.037(3) 0.007(2) 0.004(2) 0.008(2)
C26 0.050(3) 0.032(3) 0.043(3) -0.001(2) 0.004(2) 0.009(2)
C27 0.052(3) 0.033(3) 0.034(3) -0.0041(18) 0.009(2) 0.003(2)
C28 0.050(3) 0.036(3) 0.043(3) -0.001(2) 0.000(2) 0.008(2)
C29 0.050(3) 0.033(3) 0.049(3) 0.005(2) 0.008(2) 0.011(2)
C30 0.051(3) 0.033(3) 0.044(3) 0.003(2) 0.007(2) 0.012(2)
C31 0.056(4) 0.047(3) 0.047(3) 0.013(2) 0.008(2) 0.008(3)
C32 0.054(4) 0.042(3) 0.066(4) 0.011(2) 0.011(3) 0.005(3)
C33 0.051(4) 0.036(3) 0.067(4) 0.008(2) 0.005(3) 0.000(2)
C34 0.045(3) 0.036(3) 0.058(3) 0.005(2) 0.008(2) 0.005(2)

loop_
_atom_type_symbol
_atom_type_description
_atom_type_scat_dispersion_real
_atom_type_scat_dispersion_imag
_atom_type_scat_source
C C 0.0033 0.0016
;
International Tables for Crystallography
(Vol. C, Tables 4.2.6.8 and 6.1.1.4)
;
H H 0.0000 0.0000
;
International Tables for Crystallography
(Vol. C, Table 6.1.1.4)
;
O O 0.0106 0.0060
;
International Tables for Crystallography
(Vol. C, Tables 4.2.6.8 and 6.1.1.4)
;
N N 0.0061 0.0033
;
International Tables for Crystallography
(Vol. C, Tables 4.2.6.8 and 6.1.1.4)
;
Cl Cl 0.1484 0.1585
;
International Tables for Crystallography
(Vol. C, Tables 4.2.6.8 and 6.1.1.4)
;
Zn Zn 0.2839 1.4301
;
International Tables for Crystallography
(Vol. C, Tables 4.2.6.8 and 6.1.1.4)
;

loop_
_geom_angle_atom_site_label_1
_geom_angle_atom_site_label_2
_geom_angle_atom_site_label_3
_geom_angle
_geom_angle_site_symmetry_1
_geom_angle_site_symmetry_3
_geom_angle_publ_flag
O1 Zn1 N6 133.17(17) . . ?
O1 Zn1 N3 109.85(17) . . ?
N6 Zn1 N3 116.97(18) . . ?
O1 Zn1 N1 89.13(16) . . ?
N6 Zn1 N1 98.79(16) . . ?
N3 Zn1 N1 78.63(16) . . ?
O1 Zn1 N4 90.16(16) . . ?
N6 Zn1 N4 78.85(17) . . ?
N3 Zn1 N4 105.33(15) . . ?
N1 Zn1 N4 175.97(15) . . ?
O5 Cl1 O3 111.8(3) . . ?
O5 Cl1 O4 110.1(4) . . ?
O3 Cl1 O4 112.5(3) . . ?
O5 Cl1 O2 108.6(5) . . ?
O3 Cl1 O2 107.5(3) . . ?
O4 Cl1 O2 106.0(4) . . ?
O7 Cl2 O9 115.4(6) . . ?
O7 Cl2 O6 104.9(4) . . ?
O9 Cl2 O6 109.6(4) . . ?
O7 Cl2 O8 109.6(4) . . ?
O9 Cl2 O8 107.3(3) . . ?
O6 Cl2 O8 109.9(3) . . ?
Zn1 O1 H1A 127(4) . . ?
Zn1 O1 H1B 113(4) . . ?
H1A O1 H1B 111(6) . . ?
C1 N1 C10 119.0(4) . . ?
C1 N1 Zn1 113.5(3) . . ?
C10 N1 Zn1 126.9(3) . . ?
C11 N2 C9 118.3(4) . . ?
C17 N3 C13 118.6(5) . . ?
C17 N3 Zn1 125.2(4) . . ?
C13 N3 Zn1 116.3(3) . . ?
C18 N4 C27 120.3(4) . . ?
C18 N4 Zn1 111.7(3) . . ?
C27 N4 Zn1 126.4(3) . . ?
C28 N5 C26 117.5(4) . . ?
C34 N6 C30 118.8(5) . . ?
C34 N6 Zn1 125.1(3) . . ?
C30 N6 Zn1 115.9(3) . . ?
N1 C1 C2 122.5(5) . . ?
N1 C1 C13 115.5(4) . . ?
C2 C1 C13 122.0(5) . . ?
C3 C2 C1 118.7(5) . . ?
C3 C2 H2 120.7 . . ?
C1 C2 H2 120.7 . . ?
C2 C3 C9 121.1(5) . . ?
C2 C3 H3 119.5 . . ?
C9 C3 H3 119.5 . . ?
C5 C4 C11 120.4(6) . . ?
C5 C4 H4 119.8 . . ?
C11 C4 H4 119.8 . . ?
C4 C5 C6 120.7(6) . . ?
C4 C5 H5 119.6 . . ?
C6 C5 H5 119.6 . . ?
C7 C6 C5 120.9(6) . . ?
C7 C6 H6 119.5 . . ?
C5 C6 H6 119.5 . . ?
C6 C7 C12 120.3(6) . . ?
C6 C7 H7 119.9 . . ?
C12 C7 H7 119.9 . . ?
C10 C8 C12 119.8(5) . . ?
C10 C8 H8 120.1 . . ?
C12 C8 H8 120.1 . . ?
N2 C9 C3 120.0(4) . . ?
N2 C9 C10 122.7(5) . . ?
C3 C9 C10 117.3(5) . . ?
C8 C10 N1 119.8(4) . . ?
C8 C10 C9 118.8(5) . . ?
N1 C10 C9 121.5(4) . . ?
N2 C11 C4 118.8(5) . . ?
N2 C11 C12 122.1(5) . . ?
C4 C11 C12 118.9(5) . . ?
C8 C12 C7 123.2(5) . . ?
C8 C12 C11 118.1(5) . . ?
C7 C12 C11 118.7(5) . . ?
N3 C13 C14 121.8(5) . . ?
N3 C13 C1 115.4(4) . . ?
C14 C13 C1 122.9(5) . . ?
C15 C14 C13 118.9(5) . . ?
C15 C14 H14 120.5 . . ?
C13 C14 H14 120.5 . . ?
C16 C15 C14 119.6(5) . . ?
C16 C15 H15 120.2 . . ?
C14 C15 H15 120.2 . . ?
C15 C16 C17 118.7(5) . . ?
C15 C16 H16 120.7 . . ?
C17 C16 H16 120.7 . . ?
N3 C17 C16 122.4(5) . . ?
N3 C17 H17 118.8 . . ?
C16 C17 H17 118.8 . . ?
N4 C18 C19 121.2(5) . . ?
N4 C18 C30 116.9(4) . . ?
C19 C18 C30 121.8(4) . . ?
C20 C19 C18 120.8(5) . . ?
C20 C19 H19 119.6 . . ?
C18 C19 H19 119.6 . . ?
C19 C20 C26 119.4(5) . . ?
C19 C20 H20 120.3 . . ?
C26 C20 H20 120.3 . . ?
C22 C21 C28 120.8(5) . . ?
C22 C21 H21 119.6 . . ?
C28 C21 H21 119.6 . . ?
C21 C22 C23 120.5(6) . . ?
C21 C22 H22 119.7 . . ?
C23 C22 H22 119.7 . . ?
C24 C23 C22 120.6(6) . . ?
C24 C23 H23 119.7 . . ?
C22 C23 H23 119.7 . . ?
C23 C24 C29 120.5(5) . . ?
C23 C24 H24 119.8 . . ?
C29 C24 H24 119.8 . . ?
C27 C25 C29 119.4(5) . . ?
C27 C25 H25 120.3 . . ?
C29 C25 H25 120.3 . . ?
N5 C26 C20 119.0(4) . . ?
N5 C26 C27 123.2(5) . . ?
C20 C26 C27 117.9(5) . . ?
C25 C27 N4 121.6(4) . . ?
C25 C27 C26 118.3(5) . . ?
N4 C27 C26 120.2(4) . . ?
N5 C28 C21 118.1(4) . . ?
N5 C28 C29 122.6(5) . . ?
C21 C28 C29 119.2(5) . . ?
C25 C29 C28 118.9(5) . . ?
C25 C29 C24 122.7(5) . . ?
C28 C29 C24 118.4(5) . . ?
N6 C30 C31 121.0(5) . . ?
N6 C30 C18 115.8(5) . . ?
C31 C30 C18 123.1(4) . . ?
C32 C31 C30 119.7(5) . . ?
C32 C31 H31 120.1 . . ?
C30 C31 H31 120.1 . . ?
C33 C32 C31 118.6(5) . . ?
C33 C32 H32 120.7 . . ?
C31 C32 H32 120.7 . . ?
C34 C33 C32 119.2(5) . . ?
C34 C33 H33 120.4 . . ?
C32 C33 H33 120.4 . . ?
N6 C34 C33 122.5(5) . . ?
N6 C34 H34 118.7 . . ?
C33 C34 H34 118.7 . . ?

loop_
_geom_bond_atom_site_label_1
_geom_bond_atom_site_label_2
_geom_bond_distance
_geom_bond_site_symmetry_2
_geom_bond_publ_flag
Zn1 O1 2.022(4) . ?
Zn1 N6 2.038(4) . ?
Zn1 N3 2.044(4) . ?
Zn1 N1 2.141(4) . ?
Zn1 N4 2.164(4) . ?
Cl1 O5 1.381(5) . ?
Cl1 O3 1.414(4) . ?
Cl1 O4 1.429(6) . ?
Cl1 O2 1.468(6) . ?
Cl2 O7 1.384(7) . ?
Cl2 O9 1.402(6) . ?
Cl2 O6 1.442(5) . ?
Cl2 O8 1.442(4) . ?
O1 H1A 0.93(2) . ?
O1 H1B 0.93(2) . ?
N1 C1 1.327(6) . ?
N1 C10 1.385(6) . ?
N2 C11 1.352(7) . ?
N2 C9 1.355(6) . ?
N3 C17 1.344(7) . ?
N3 C13 1.347(6) . ?
N4 C18 1.335(6) . ?
N4 C27 1.387(7) . ?
N5 C28 1.338(7) . ?
N5 C26 1.340(7) . ?
N6 C34 1.346(7) . ?
N6 C30 1.353(6) . ?
C1 C2 1.428(7) . ?
C1 C13 1.501(7) . ?
C2 C3 1.357(7) . ?
C2 H2 0.9500 . ?
C3 C9 1.412(7) . ?
C3 H3 0.9500 . ?
C4 C5 1.356(9) . ?
C4 C11 1.431(8) . ?
C4 H4 0.9500 . ?
C5 C6 1.413(9) . ?
C5 H5 0.9500 . ?
C6 C7 1.374(8) . ?
C6 H6 0.9500 . ?
C7 C12 1.416(8) . ?
C7 H7 0.9500 . ?
C8 C10 1.384(7) . ?
C8 C12 1.394(7) . ?
C8 H8 0.9500 . ?
C9 C10 1.421(7) . ?
C11 C12 1.441(8) . ?
C13 C14 1.384(7) . ?
C14 C15 1.384(8) . ?
C14 H14 0.9500 . ?
C15 C16 1.369(8) . ?
C15 H15 0.9500 . ?
C16 C17 1.386(8) . ?
C16 H16 0.9500 . ?
C17 H17 0.9500 . ?
C18 C19 1.425(7) . ?
C18 C30 1.467(7) . ?
C19 C20 1.354(8) . ?
C19 H19 0.9500 . ?
C20 C26 1.432(7) . ?
C20 H20 0.9500 . ?
C21 C22 1.361(8) . ?
C21 C28 1.422(8) . ?
C21 H21 0.9500 . ?
C22 C23 1.436(8) . ?
C22 H22 0.9500 . ?
C23 C24 1.352(8) . ?
C23 H23 0.9500 . ?
C24 C29 1.449(7) . ?
C24 H24 0.9500 . ?
C25 C27 1.365(7) . ?
C25 C29 1.382(8) . ?
C25 H25 0.9500 . ?
C26 C27 1.443(7) . ?
C28 C29 1.432(7) . ?
C30 C31 1.394(8) . ?
C31 C32 1.387(8) . ?
C31 H31 0.9500 . ?
C32 C33 1.384(8) . ?
C32 H32 0.9500 . ?
C33 C34 1.379(8) . ?
C33 H33 0.9500 . ?
C34 H34 0.9500 . ?

loop_
_geom_hbond_atom_site_label_D
_geom_hbond_atom_site_label_H
_geom_hbond_atom_site_label_A
_geom_hbond_site_symmetry_D
_geom_hbond_site_symmetry_H
_geom_hbond_site_symmetry_A
_geom_hbond_distance_DA
_geom_hbond_distance_DH
_geom_hbond_distance_HA
_geom_hbond_angle_DHA
_geom_hbond_publ_flag
O1 H1A O2 . . . 2.656(8) 0.93(4) 1.76(5) 162(7) no
O1 H1B N2 . . 2_665 2.723(6) 0.93(3) 1.82(3) 165(6) no

loop_
_geom_torsion_atom_site_label_1
_geom_torsion_atom_site_label_2
_geom_torsion_atom_site_label_3
_geom_torsion_atom_site_label_4
_geom_torsion
_geom_torsion_site_symmetry_1
_geom_torsion_site_symmetry_2
_geom_torsion_site_symmetry_3
_geom_torsion_site_symmetry_4
_geom_torsion_publ_flag
C10 N1 C1 C2 0.6(8) . . . . ?
Zn1 N1 C1 C2 172.2(4) . . . . ?
C10 N1 C1 C13 179.1(5) . . . . ?
Zn1 N1 C1 C13 -9.3(6) . . . . ?
N1 C1 C2 C3 0.1(8) . . . . ?
C13 C1 C2 C3 -178.3(5) . . . . ?
C1 C2 C3 C9 0.8(8) . . . . ?
C11 C4 C5 C6 -1.6(10) . . . . ?
C4 C5 C6 C7 2.6(10) . . . . ?
C5 C6 C7 C12 -1.2(10) . . . . ?
C11 N2 C9 C3 179.4(5) . . . . ?
C11 N2 C9 C10 1.3(8) . . . . ?
C2 C3 C9 N2 179.4(5) . . . . ?
C2 C3 C9 C10 -2.4(8) . . . . ?
C12 C8 C10 N1 178.7(5) . . . . ?
C12 C8 C10 C9 -2.1(8) . . . . ?
C1 N1 C10 C8 176.9(5) . . . . ?
Zn1 N1 C10 C8 6.5(7) . . . . ?
C1 N1 C10 C9 -2.3(8) . . . . ?
Zn1 N1 C10 C9 -172.6(4) . . . . ?
N2 C9 C10 C8 2.1(8) . . . . ?
C3 C9 C10 C8 -176.0(5) . . . . ?
N2 C9 C10 N1 -178.7(5) . . . . ?
C3 C9 C10 N1 3.1(8) . . . . ?
C9 N2 C11 C4 178.9(5) . . . . ?
C9 N2 C11 C12 -4.8(8) . . . . ?
C5 C4 C11 N2 175.7(6) . . . . ?
C5 C4 C11 C12 -0.7(9) . . . . ?
C10 C8 C12 C7 177.9(5) . . . . ?
C10 C8 C12 C11 -1.2(8) . . . . ?
C6 C7 C12 C8 179.9(6) . . . . ?
C6 C7 C12 C11 -1.1(9) . . . . ?
N2 C11 C12 C8 4.8(8) . . . . ?
C4 C11 C12 C8 -178.9(5) . . . . ?
N2 C11 C12 C7 -174.3(5) . . . . ?
C4 C11 C12 C7 2.1(8) . . . . ?
C17 N3 C13 C14 1.4(8) . . . . ?
Zn1 N3 C13 C14 -179.0(4) . . . . ?
C17 N3 C13 C1 -178.3(5) . . . . ?
Zn1 N3 C13 C1 1.4(6) . . . . ?
N1 C1 C13 N3 5.6(7) . . . . ?
C2 C1 C13 N3 -175.9(5) . . . . ?
N1 C1 C13 C14 -174.1(5) . . . . ?
C2 C1 C13 C14 4.4(9) . . . . ?
N3 C13 C14 C15 0.6(9) . . . . ?
C1 C13 C14 C15 -179.8(6) . . . . ?
C13 C14 C15 C16 -2.6(10) . . . . ?
C14 C15 C16 C17 2.5(10) . . . . ?
C13 N3 C17 C16 -1.5(9) . . . . ?
Zn1 N3 C17 C16 179.0(5) . . . . ?
C15 C16 C17 N3 -0.5(10) . . . . ?
C27 N4 C18 C19 0.4(7) . . . . ?
Zn1 N4 C18 C19 167.0(4) . . . . ?
C27 N4 C18 C30 -175.7(4) . . . . ?
Zn1 N4 C18 C30 -9.1(5) . . . . ?
N4 C18 C19 C20 -3.7(8) . . . . ?
C30 C18 C19 C20 172.3(5) . . . . ?
C18 C19 C20 C26 2.5(8) . . . . ?
C28 C21 C22 C23 1.5(9) . . . . ?
C21 C22 C23 C24 -1.6(9) . . . . ?
C22 C23 C24 C29 0.3(9) . . . . ?
C28 N5 C26 C20 -179.0(5) . . . . ?
C28 N5 C26 C27 -0.2(7) . . . . ?
C19 C20 C26 N5 -179.7(5) . . . . ?
C19 C20 C26 C27 1.5(8) . . . . ?
C29 C25 C27 N4 -176.4(5) . . . . ?
C29 C25 C27 C26 2.7(7) . . . . ?
C18 N4 C27 C25 -177.3(5) . . . . ?
Zn1 N4 C27 C25 18.2(7) . . . . ?
C18 N4 C27 C26 3.7(7) . . . . ?
Zn1 N4 C27 C26 -160.8(4) . . . . ?
N5 C26 C27 C25 -2.5(8) . . . . ?
C20 C26 C27 C25 176.3(5) . . . . ?
N5 C26 C27 N4 176.6(5) . . . . ?
C20 C26 C27 N4 -4.6(7) . . . . ?
C26 N5 C28 C21 -179.0(5) . . . . ?
C26 N5 C28 C29 2.6(7) . . . . ?
C22 C21 C28 N5 -178.7(5) . . . . ?
C22 C21 C28 C29 -0.2(8) . . . . ?
C27 C25 C29 C28 -0.4(7) . . . . ?
C27 C25 C29 C24 179.8(5) . . . . ?
N5 C28 C29 C25 -2.4(8) . . . . ?
C21 C28 C29 C25 179.2(5) . . . . ?
N5 C28 C29 C24 177.4(5) . . . . ?
C21 C28 C29 C24 -1.0(7) . . . . ?
C23 C24 C29 C25 -179.3(5) . . . . ?
C23 C24 C29 C28 0.9(8) . . . . ?
C34 N6 C30 C31 -2.0(8) . . . . ?
Zn1 N6 C30 C31 173.4(4) . . . . ?
C34 N6 C30 C18 177.7(4) . . . . ?
Zn1 N6 C30 C18 -6.8(6) . . . . ?
N4 C18 C30 N6 10.9(7) . . . . ?
C19 C18 C30 N6 -165.2(5) . . . . ?
N4 C18 C30 C31 -169.4(5) . . . . ?
C19 C18 C30 C31 14.6(8) . . . . ?
N6 C30 C31 C32 2.0(8) . . . . ?
C18 C30 C31 C32 -177.7(5) . . . . ?
C30 C31 C32 C33 0.5(9) . . . . ?
C31 C32 C33 C34 -2.9(9) . . . . ?
C30 N6 C34 C33 -0.5(8) . . . . ?
Zn1 N6 C34 C33 -175.5(4) . . . . ?
C32 C33 C34 N6 3.0(9) . . . . ?
